data_4515951
loop_
_publ_author_name
'Aghazadeh Meshgi, Mohammad'
'Zaitsev, Kirill V.'
'Vener, Mikhail V.'
'Churakov, Andrei V.'
'Baumgartner, Judith'
'Marschner, Christoph'

_publ_section_title
;
 Hypercoordinated Oligosilanes Based on Aminotrisphenols.
;
_journal_issue 8
_journal_name_full 'ACS omega'
_journal_page_first 10317
_journal_page_last 10330
_journal_paper_doi 10.1021/acsomega.8b01402
_journal_volume 3
_journal_year 2018
_chemical_formula_sum 'C54 H60 N2 O7 Si2'
_chemical_formula_weight 905.22
_space_group_IT_number 148
_space_group_name_Hall '-R 3'
_space_group_name_H-M_alt 'R -3 :H'
_symmetry_cell_setting trigonal
_symmetry_space_group_name_H-M 'R -3 :H'
_atom_sites_solution_hydrogens geom
_atom_sites_solution_primary direct
_atom_sites_solution_secondary difmap
_audit_creation_method SHELXL-97
_cell_angle_alpha 90.00
_cell_angle_beta 90.00
_cell_angle_gamma 120.00
_cell_formula_units_Z 3
_cell_length_a 14.414(2)
_cell_length_b 14.414(2)
_cell_length_c 24.558(4)
_cell_measurement_reflns_used 6106
_cell_measurement_temperature 100(2)
_cell_measurement_theta_max 52.523
_cell_measurement_theta_min 4.652
_cell_volume 4418.7(11)
_computing_cell_refinement 'Bruker XSCANS'
_computing_data_collection 'Bruker XSCANS'
_computing_data_reduction 'Bruker SHELXTL'
_computing_molecular_graphics 'Bruker SHELXTL'
_computing_publication_material 'Bruker SHELXTL'
_computing_structure_refinement 'SHELXL-97 (Sheldrick, 1997)'
_computing_structure_solution 'SHELXS-97 (Sheldrick, 1990)'
_diffrn_ambient_temperature 100(2)
_diffrn_measured_fraction_theta_full 0.999
_diffrn_measured_fraction_theta_max 0.999
_diffrn_measurement_device_type 'SMART APEX''
_diffrn_measurement_method '\w scans'
_diffrn_radiation_monochromator graphite
_diffrn_radiation_source 'fine-focus sealed tube'
_diffrn_radiation_type MoK\a
_diffrn_radiation_wavelength 0.71073
_diffrn_reflns_av_R_equivalents 0.0367
_diffrn_reflns_av_sigmaI/netI 0.0203
_diffrn_reflns_limit_h_max 17
_diffrn_reflns_limit_h_min -17
_diffrn_reflns_limit_k_max 17
_diffrn_reflns_limit_k_min -17
_diffrn_reflns_limit_l_max 29
_diffrn_reflns_limit_l_min -30
_diffrn_reflns_number 10420
_diffrn_reflns_theta_full 26.24
_diffrn_reflns_theta_max 26.24
_diffrn_reflns_theta_min 1.83
_exptl_absorpt_coefficient_mu 0.105
_exptl_absorpt_correction_T_max 0.9814
_exptl_absorpt_correction_T_min 0.9553
_exptl_absorpt_correction_type multi-scan
_exptl_absorpt_process_details SADABS
_exptl_crystal_colour colorless
_exptl_crystal_density_diffrn 1.021
_exptl_crystal_density_method 'not measured'
_exptl_crystal_description blocks
_exptl_crystal_F_000 1446
_exptl_crystal_size_max 0.44
_exptl_crystal_size_mid 0.36
_exptl_crystal_size_min 0.18
_platon_squeeze_details
;
;
_refine_diff_density_max 0.376
_refine_diff_density_min -0.249
_refine_diff_density_rms 0.047
_refine_ls_extinction_method none
_refine_ls_goodness_of_fit_ref 1.056
_refine_ls_hydrogen_treatment constr
_refine_ls_matrix_type full
_refine_ls_number_parameters 101
_refine_ls_number_reflns 1987
_refine_ls_number_restraints 0
_refine_ls_restrained_S_all 1.056
_refine_ls_R_factor_all 0.0452
_refine_ls_R_factor_gt 0.0424
_refine_ls_shift/su_max 0.001
_refine_ls_shift/su_mean 0.000
_refine_ls_structure_factor_coef Fsqd
_refine_ls_weighting_details 'calc w=1/[\s^2^(Fo^2^)+(0.0675P)^2^+4.5790P] where P=(Fo^2^+2Fc^2^)/3'
_refine_ls_weighting_scheme calc
_refine_ls_wR_factor_gt 0.1153
_refine_ls_wR_factor_ref 0.1175
_reflns_number_gt 1851
_reflns_number_total 1987
_reflns_threshold_expression >2sigma(I)
_cod_data_source_file ao8b01402_si_002.cif
_cod_data_source_block 1156
_cod_original_sg_symbol_H-M R-3
_cod_database_code 4515951

loop_
_symmetry_equiv_pos_as_xyz
'x, y, z'
'-y, x-y, z'
'-x+y, -x, z'
'x+2/3, y+1/3, z+1/3'
'-y+2/3, x-y+1/3, z+1/3'
'-x+y+2/3, -x+1/3, z+1/3'
'x+1/3, y+2/3, z+2/3'
'-y+1/3, x-y+2/3, z+2/3'
'-x+y+1/3, -x+2/3, z+2/3'
'-x, -y, -z'
'y, -x+y, -z'
'x-y, x, -z'
'-x+2/3, -y+1/3, -z+1/3'
'y+2/3, -x+y+1/3, -z+1/3'
'x-y+2/3, x+1/3, -z+1/3'
'-x+1/3, -y+2/3, -z+2/3'
'y+1/3, -x+y+2/3, -z+2/3'
'x-y+1/3, x+2/3, -z+2/3'

loop_
_atom_site_label
_atom_site_type_symbol
_atom_site_fract_x
_atom_site_fract_y
_atom_site_fract_z
_atom_site_U_iso_or_equiv
_atom_site_adp_type
_atom_site_occupancy
_atom_site_symmetry_multiplicity
_atom_site_calc_flag
_atom_site_refinement_flags
Si1 Si 0.3333 0.6667 0.10113(2) 0.01674(19) Uani 1 3 d S
O1 O 0.3333 0.6667 0.1667 0.0228(5) Uani 1 6 d S
O2 O 0.20721(7) 0.61130(7) 0.08498(4) 0.0205(2) Uani 1 1 d .
N1 N 0.3333 0.6667 -0.01178(8) 0.0183(4) Uani 1 3 d S
C1 C 0.14163(10) 0.52047(10) 0.05478(5) 0.0192(3) Uani 1 1 d .
C2 C 0.06817(10) 0.42770(11) 0.08230(5) 0.0221(3) Uani 1 1 d .
C3 C 0.00011(10) 0.33836(11) 0.05125(6) 0.0233(3) Uani 1 1 d .
H3 H -0.0498 0.2745 0.0695 0.028 Uiso 1 1 calc R
C4 C 0.00222(10) 0.33888(11) -0.00546(6) 0.0225(3) Uani 1 1 d .
C5 C 0.07612(10) 0.43351(11) -0.03115(5) 0.0209(3) Uani 1 1 d .
H5 H 0.0790 0.4358 -0.0698 0.025 Uiso 1 1 calc R
C6 C 0.14581(10) 0.52480(10) -0.00190(5) 0.0192(3) Uani 1 1 d .
C7 C -0.07253(12) 0.24109(12) -0.03789(6) 0.0299(3) Uani 1 1 d .
H7A H -0.1179 0.2574 -0.0611 0.045 Uiso 1 1 calc R
H7B H -0.1177 0.1825 -0.0130 0.045 Uiso 1 1 calc R
H7C H -0.0307 0.2196 -0.0607 0.045 Uiso 1 1 calc R
C8 C 0.06003(12) 0.42576(13) 0.14352(6) 0.0314(4) Uani 1 1 d .
H8A H 0.0242 0.4651 0.1549 0.047 Uiso 1 1 calc R
H8B H 0.1320 0.4595 0.1594 0.047 Uiso 1 1 calc R
H8C H 0.0185 0.3514 0.1561 0.047 Uiso 1 1 calc R
C9 C 0.22301(10) 0.62749(10) -0.03010(5) 0.0196(3) Uani 1 1 d .
H9A H 0.2187 0.6154 -0.0699 0.024 Uiso 1 1 calc R
H9B H 0.2027 0.6825 -0.0225 0.024 Uiso 1 1 calc R

loop_
_atom_site_aniso_label
_atom_site_aniso_U_11
_atom_site_aniso_U_22
_atom_site_aniso_U_33
_atom_site_aniso_U_23
_atom_site_aniso_U_13
_atom_site_aniso_U_12
Si1 0.0182(2) 0.0182(2) 0.0138(3) 0.000 0.000 0.00909(12)
O1 0.0253(7) 0.0253(7) 0.0178(11) 0.000 0.000 0.0126(4)
O2 0.0195(5) 0.0219(5) 0.0190(5) -0.0026(3) 0.0000(3) 0.0095(4)
N1 0.0167(6) 0.0167(6) 0.0217(9) 0.000 0.000 0.0083(3)
C1 0.0156(6) 0.0206(6) 0.0219(6) -0.0026(5) -0.0024(5) 0.0095(5)
C2 0.0180(6) 0.0272(7) 0.0219(7) 0.0024(5) 0.0010(5) 0.0119(5)
C3 0.0163(6) 0.0227(7) 0.0292(8) 0.0047(5) 0.0018(5) 0.0086(5)
C4 0.0165(6) 0.0238(7) 0.0281(7) -0.0017(5) -0.0024(5) 0.0107(5)
C5 0.0190(6) 0.0257(7) 0.0197(6) -0.0011(5) -0.0017(5) 0.0124(5)
C6 0.0159(6) 0.0213(6) 0.0221(6) 0.0006(5) -0.0004(5) 0.0105(5)
C7 0.0239(7) 0.0260(7) 0.0328(8) -0.0037(6) -0.0007(6) 0.0073(6)
C8 0.0301(8) 0.0336(8) 0.0222(7) 0.0043(6) 0.0015(6) 0.0097(6)
C9 0.0196(6) 0.0209(6) 0.0184(6) 0.0002(5) -0.0015(5) 0.0101(5)

loop_
_atom_type_symbol
_atom_type_description
_atom_type_scat_dispersion_real
_atom_type_scat_dispersion_imag
_atom_type_scat_source
C C 0.0033 0.0016 'International Tables Vol C Tables 4.2.6.8 and 6.1.1.4'
H H 0.0000 0.0000 'International Tables Vol C Tables 4.2.6.8 and 6.1.1.4'
N N 0.0061 0.0033 'International Tables Vol C Tables 4.2.6.8 and 6.1.1.4'
O O 0.0106 0.0060 'International Tables Vol C Tables 4.2.6.8 and 6.1.1.4'
Si Si 0.0817 0.0704 'International Tables Vol C Tables 4.2.6.8 and 6.1.1.4'

loop_
_geom_angle_atom_site_label_1
_geom_angle_atom_site_label_2
_geom_angle_atom_site_label_3
_geom_angle
_geom_angle_site_symmetry_1
_geom_angle_site_symmetry_3
O1 Si1 O2 104.11(4) . 2_665
O1 Si1 O2 104.11(4) . .
O2 Si1 O2 114.26(3) 2_665 .
O1 Si1 O2 104.11(4) . 3_565
O2 Si1 O2 114.26(3) 2_665 3_565
O2 Si1 O2 114.26(3) . 3_565
Si1 O1 Si1 180.0 . 13_565
C1 O2 Si1 131.36(8) . .
C9 N1 C9 111.03(8) 2_665 3_565
C9 N1 C9 111.03(8) 2_665 .
C9 N1 C9 111.03(8) 3_565 .
O2 C1 C6 119.91(11) . .
O2 C1 C2 118.56(11) . .
C6 C1 C2 121.43(12) . .
C3 C2 C1 117.83(12) . .
C3 C2 C8 121.12(12) . .
C1 C2 C8 121.01(12) . .
C2 C3 C4 122.63(12) . .
C5 C4 C3 117.52(12) . .
C5 C4 C7 121.09(12) . .
C3 C4 C7 121.39(12) . .
C6 C5 C4 121.97(12) . .
C5 C6 C1 118.62(12) . .
C5 C6 C9 121.48(12) . .
C1 C6 C9 119.89(11) . .
N1 C9 C6 111.33(10) . .

loop_
_geom_bond_atom_site_label_1
_geom_bond_atom_site_label_2
_geom_bond_distance
_geom_bond_site_symmetry_2
Si1 O1 1.6094(6) .
Si1 O2 1.6274(9) 2_665
Si1 O2 1.6274(9) .
Si1 O2 1.6275(9) 3_565
O1 Si1 1.6095(6) 13_565
O2 C1 1.3857(15) .
N1 C9 1.4670(14) 2_665
N1 C9 1.4670(14) 3_565
N1 C9 1.4670(14) .
C1 C6 1.3933(18) .
C1 C2 1.3965(19) .
C2 C3 1.3924(19) .
C2 C8 1.5073(19) .
C3 C4 1.393(2) .
C4 C5 1.3929(19) .
C4 C7 1.5045(19) .
C5 C6 1.3910(19) .
C6 C9 1.5040(18) .

loop_
_geom_torsion_atom_site_label_1
_geom_torsion_atom_site_label_2
_geom_torsion_atom_site_label_3
_geom_torsion_atom_site_label_4
_geom_torsion
_geom_torsion_site_symmetry_1
_geom_torsion_site_symmetry_4
O2 Si1 O1 Si1 -159.9(10) 2_665 13_565
O2 Si1 O1 Si1 -39.9(10) . 13_565
O2 Si1 O1 Si1 80.1(10) 3_565 13_565
O1 Si1 O2 C1 -120.93(10) . .
O2 Si1 O2 C1 -8.04(14) 2_665 .
O2 Si1 O2 C1 126.18(8) 3_565 .
Si1 O2 C1 C6 -79.31(15) . .
Si1 O2 C1 C2 104.22(13) . .
O2 C1 C2 C3 177.61(11) . .
C6 C1 C2 C3 1.20(19) . .
O2 C1 C2 C8 -0.08(19) . .
C6 C1 C2 C8 -176.49(12) . .
C1 C2 C3 C4 -0.6(2) . .
C8 C2 C3 C4 177.06(13) . .
C2 C3 C4 C5 0.03(19) . .
C2 C3 C4 C7 -179.88(13) . .
C3 C4 C5 C6 0.01(19) . .
C7 C4 C5 C6 179.92(12) . .
C4 C5 C6 C1 0.55(19) . .
C4 C5 C6 C9 -178.14(12) . .
O2 C1 C6 C5 -177.54(11) . .
C2 C1 C6 C5 -1.17(18) . .
O2 C1 C6 C9 1.18(17) . .
C2 C1 C6 C9 177.54(12) . .
C9 N1 C9 C6 68.16(18) 2_665 .
C9 N1 C9 C6 -167.79(11) 3_565 .
C5 C6 C9 N1 -125.71(13) . .
C1 C6 C9 N1 55.62(16) . .

loop_
_platon_squeeze_void_nr
_platon_squeeze_void_average_x
_platon_squeeze_void_average_y
_platon_squeeze_void_average_z
_platon_squeeze_void_volume
_platon_squeeze_void_count_electrons
_platon_squeeze_void_content
1 -0.106 -0.085 0.000 1296 252 ' '
